data_8103549
loop_
_publ_author_name
'Gostojic, M.'
'Engel, P.'
'Nowacki, W.'

_publ_section_title
;
 The crystal structure of synthetic Tl3 Sb S4
;
_journal_name_full 'Zeitschrift fuer Kristallographie (149,1979-)'
_journal_page_first 299
_journal_page_last 308
_journal_volume 157
_journal_year 1981
_chemical_formula_sum 'S4 Sb Tl3'
_chemical_name_systematic 'Tl3 (Sb S4)'
_space_group_IT_number 1
_symmetry_space_group_name_Hall 'P 1'
_symmetry_space_group_name_H-M 'P 1'
_cell_angle_alpha 94.61
_cell_angle_beta 98.51
_cell_angle_gamma 103.93
_cell_formula_units_Z 2
_cell_length_a 6.285
_cell_length_b 6.364
_cell_length_c 11.647
_cell_volume 443.898
_citation_journal_id_ASTM ZEKRDZ
_cod_data_source_file Gostojic_ZEKRDZ_1981_524.cif
_cod_data_source_block S4Sb1Tl3
_cod_original_cell_volume 443.8979
_cod_original_formula_sum 'S4 Sb1 Tl3'
_cod_database_code 8103549

loop_
_symmetry_equiv_pos_as_xyz
x,y,z

loop_
_atom_site_label
_atom_site_type_symbol
_atom_site_fract_x
_atom_site_fract_y
_atom_site_fract_z
_atom_site_occupancy
_atom_site_U_iso_or_equiv
S3 S-2 0.5217 0.0595 0.0585 1 0.0
Tl6 Tl+1 0.0283 0.9561 0.4814 1 0.0
Sb1 Sb+5 0.8218 0.2758 0.7325 1 0.0
S1 S-2 0.992 0.4545 0.5863 1 0.0
Tl1 Tl+1 0.5613 0.5066 0.9806 1 0.0
Tl4 Tl+1 0.4843 0.5097 0.492 1 0.0
S8 S-2 0.0815 0.2003 0.2567 1 0.0
S6 S-2 0.8232 0.9024 0.7224 1 0.0
Tl3 Tl+1 0.9792 0.9892 0.0042 1 0.0
Sb2 Sb+5 0.7066 0.2268 0.2475 1 0.0
S7 S-2 0.5549 0.0473 0.3924 1 0.0
S4 S-2 0.0262 0.436 0.9171 1 0.0
S2 S-2 0.7113 0.5909 0.2672 1 0.0
Tl5 Tl+1 0.2305 0.688 0.2 1 0.0
S5 S-2 0.4593 0.296 0.7159 1 0.0
Tl2 Tl+1 0.3156 0.804 0.7755 1 0.0
